data_4071482
loop_
_publ_author_name
'Clegg, William'
'Garc\'ia-\'Alvarez, Joaqu\'in'
'Garc\'ia-\'Alvarez, Pablo'
'Graham, David V.'
'Harrington, Ross W.'
'Hevia, Eva'
'Kennedy, Alan R.'
'Mulvey, Robert E.'
'Russo, Luca'

_publ_section_title
;
 Synthesis, Structural Authentication, and Structurally Defined Metalation
 Reactions of Lithium and Sodium DA-Zincate Bases (DA = diisopropylamide)
 with Phenylacetylene&#x2020;
;
_journal_issue 11
_journal_name_full Organometallics
_journal_page_first 2654
_journal_paper_doi 10.1021/om8001813
_journal_volume 27
_journal_year 2008
_chemical_formula_sum 'C22 H26 N2 Zn'
_chemical_formula_weight 383.82
_chemical_name_systematic
;
 ?
;
_space_group_IT_number 14
_symmetry_cell_setting monoclinic
_symmetry_space_group_name_Hall '-P 2ybc'
_symmetry_space_group_name_H-M 'P 1 21/c 1'
_atom_sites_solution_hydrogens geom
_atom_sites_solution_primary direct
_atom_sites_solution_secondary difmap
_audit_creation_method SHELXL-97
_cell_angle_alpha 90.00
_cell_angle_beta 107.610(3)
_cell_angle_gamma 90.00
_cell_formula_units_Z 4
_cell_length_a 11.6198(6)
_cell_length_b 9.6815(6)
_cell_length_c 18.3865(11)
_cell_measurement_reflns_used 4687
_cell_measurement_temperature 123(2)
_cell_measurement_theta_max 27.48
_cell_measurement_theta_min 0.41
_cell_volume 1971.5(2)
_computing_structure_refinement 'SHELXL-97 (Sheldrick, 1997)'
_diffrn_ambient_temperature 123(2)
_diffrn_measured_fraction_theta_full 0.989
_diffrn_measured_fraction_theta_max 0.989
_diffrn_measurement_device_type 'Nonius KappaCCD'
_diffrn_measurement_method '\f and \w scans'
_diffrn_radiation_monochromator graphite
_diffrn_radiation_source 'fine-focus sealed tube'
_diffrn_radiation_type MoK\a
_diffrn_radiation_wavelength 0.71073
_diffrn_reflns_av_R_equivalents 0.1042
_diffrn_reflns_av_sigmaI/netI 0.0821
_diffrn_reflns_limit_h_max 14
_diffrn_reflns_limit_h_min -14
_diffrn_reflns_limit_k_max 12
_diffrn_reflns_limit_k_min -12
_diffrn_reflns_limit_l_max 23
_diffrn_reflns_limit_l_min -23
_diffrn_reflns_number 22291
_diffrn_reflns_theta_full 26.99
_diffrn_reflns_theta_max 26.99
_diffrn_reflns_theta_min 5.11
_diffrn_standards_number 0
_exptl_absorpt_coefficient_mu 1.252
_exptl_absorpt_correction_T_max 0.860
_exptl_absorpt_correction_T_min 0.687
_exptl_absorpt_correction_type multi-scan
_exptl_absorpt_process_details SADABS
_exptl_crystal_colour colourless
_exptl_crystal_density_diffrn 1.293
_exptl_crystal_density_method 'not measured'
_exptl_crystal_description fragment
_exptl_crystal_F_000 808
_exptl_crystal_size_max 0.30
_exptl_crystal_size_mid 0.20
_exptl_crystal_size_min 0.12
_refine_diff_density_max 0.580
_refine_diff_density_min -0.857
_refine_diff_density_rms 0.097
_refine_ls_extinction_method none
_refine_ls_goodness_of_fit_ref 1.067
_refine_ls_hydrogen_treatment constr
_refine_ls_matrix_type full
_refine_ls_number_parameters 230
_refine_ls_number_reflns 4258
_refine_ls_number_restraints 0
_refine_ls_restrained_S_all 1.067
_refine_ls_R_factor_all 0.0936
_refine_ls_R_factor_gt 0.0523
_refine_ls_shift/su_max 0.000
_refine_ls_shift/su_mean 0.000
_refine_ls_structure_factor_coef Fsqd
_refine_ls_weighting_details 'calc w=1/[\s^2^(Fo^2^)+(0.0481P)^2^+1.9612P] where P=(Fo^2^+2Fc^2^)/3'
_refine_ls_weighting_scheme calc
_refine_ls_wR_factor_gt 0.1131
_refine_ls_wR_factor_ref 0.1281
_reflns_number_gt 2879
_reflns_number_total 4258
_reflns_threshold_expression I>2\s(I)
_cod_data_source_file om8001813-file001.cif
_cod_data_source_block grem275_compound7
_cod_original_sg_symbol_H-M 'P 21/c'
_cod_database_code 4071482

loop_
_symmetry_equiv_pos_as_xyz
'x, y, z'
'-x, y+1/2, -z+1/2'
'-x, -y, -z'
'x, -y-1/2, z-1/2'

loop_
_atom_site_label
_atom_site_type_symbol
_atom_site_fract_x
_atom_site_fract_y
_atom_site_fract_z
_atom_site_U_iso_or_equiv
_atom_site_adp_type
_atom_site_occupancy
_atom_site_symmetry_multiplicity
_atom_site_calc_flag
_atom_site_refinement_flags
Zn Zn 0.30511(3) 0.19023(4) 0.00398(2) 0.02652(15) Uani 1 1 d .
N1 N 0.4201(3) 0.2226(3) -0.06733(17) 0.0303(7) Uani 1 1 d .
N2 N 0.2132(3) 0.3738(3) -0.05005(16) 0.0311(7) Uani 1 1 d .
C1 C 0.1977(3) 0.0380(4) -0.0401(2) 0.0311(8) Uani 1 1 d .
C2 C 0.1340(3) -0.0538(4) -0.0765(2) 0.0300(8) Uani 1 1 d .
C3 C 0.0609(3) -0.1605(3) -0.12247(19) 0.0268(8) Uani 1 1 d .
C4 C -0.0532(3) -0.1928(4) -0.1179(2) 0.0309(8) Uani 1 1 d .
H4 H -0.0839 -0.1449 -0.0826 0.037 Uiso 1 1 calc R
C5 C -0.1225(3) -0.2933(4) -0.1640(2) 0.0345(9) Uani 1 1 d .
H5 H -0.2006 -0.3137 -0.1605 0.041 Uiso 1 1 calc R
C6 C -0.0789(3) -0.3646(4) -0.2153(2) 0.0349(9) Uani 1 1 d .
H6 H -0.1269 -0.4340 -0.2469 0.042 Uiso 1 1 calc R
C7 C 0.0333(4) -0.3352(4) -0.2205(2) 0.0370(9) Uani 1 1 d .
H7 H 0.0633 -0.3847 -0.2555 0.044 Uiso 1 1 calc R
C8 C 0.1034(3) -0.2342(4) -0.1752(2) 0.0326(9) Uani 1 1 d .
H8 H 0.1811 -0.2142 -0.1796 0.039 Uiso 1 1 calc R
C9 C 0.4102(3) 0.2351(4) 0.1065(2) 0.0318(8) Uani 1 1 d .
C10 C 0.4899(3) 0.2569(4) 0.1653(2) 0.0305(8) Uani 1 1 d .
C11 C 0.5885(3) 0.2799(4) 0.23352(19) 0.0269(8) Uani 1 1 d .
C12 C 0.6638(3) 0.1719(4) 0.26959(19) 0.0299(8) Uani 1 1 d .
H12 H 0.6482 0.0808 0.2498 0.036 Uiso 1 1 calc R
C13 C 0.7608(3) 0.1955(4) 0.3337(2) 0.0333(8) Uani 1 1 d .
H13 H 0.8121 0.1212 0.3570 0.040 Uiso 1 1 calc R
C14 C 0.7835(3) 0.3275(4) 0.3642(2) 0.0348(9) Uani 1 1 d .
H14 H 0.8503 0.3439 0.4082 0.042 Uiso 1 1 calc R
C15 C 0.7088(3) 0.4340(4) 0.3302(2) 0.0343(9) Uani 1 1 d .
H15 H 0.7234 0.5242 0.3514 0.041 Uiso 1 1 calc R
C16 C 0.6125(3) 0.4117(4) 0.2655(2) 0.0307(8) Uani 1 1 d .
H16 H 0.5621 0.4869 0.2424 0.037 Uiso 1 1 calc R
C17 C 0.3879(4) 0.1294(5) -0.1340(2) 0.0454(11) Uani 1 1 d .
H17A H 0.3003 0.1316 -0.1583 0.068 Uiso 1 1 calc R
H17B H 0.4130 0.0350 -0.1173 0.068 Uiso 1 1 calc R
H17C H 0.4289 0.1597 -0.1706 0.068 Uiso 1 1 calc R
C18 C 0.5500(3) 0.2049(5) -0.0270(2) 0.0416(10) Uani 1 1 d .
H18A H 0.5676 0.1067 -0.0162 0.062 Uiso 1 1 calc R
H18B H 0.5712 0.2566 0.0211 0.062 Uiso 1 1 calc R
H18C H 0.5975 0.2396 -0.0590 0.062 Uiso 1 1 calc R
C19 C 0.3968(4) 0.3684(4) -0.0898(3) 0.0456(11) Uani 1 1 d .
H19A H 0.4285 0.3884 -0.1330 0.055 Uiso 1 1 calc R
H19B H 0.4400 0.4284 -0.0466 0.055 Uiso 1 1 calc R
C20 C 0.2647(4) 0.4009(5) -0.1128(2) 0.0454(11) Uani 1 1 d .
H20A H 0.2522 0.4992 -0.1279 0.054 Uiso 1 1 calc R
H20B H 0.2220 0.3440 -0.1576 0.054 Uiso 1 1 calc R
C21 C 0.0816(3) 0.3543(4) -0.0799(2) 0.0428(10) Uani 1 1 d .
H21A H 0.0440 0.4390 -0.1055 0.064 Uiso 1 1 calc R
H21B H 0.0494 0.3333 -0.0377 0.064 Uiso 1 1 calc R
H21C H 0.0637 0.2777 -0.1164 0.064 Uiso 1 1 calc R
C22 C 0.2375(4) 0.4912(4) 0.0038(3) 0.0473(11) Uani 1 1 d .
H22A H 0.3249 0.5037 0.0256 0.071 Uiso 1 1 calc R
H22B H 0.2020 0.4724 0.0449 0.071 Uiso 1 1 calc R
H22C H 0.2016 0.5754 -0.0233 0.071 Uiso 1 1 calc R

loop_
_atom_site_aniso_label
_atom_site_aniso_U_11
_atom_site_aniso_U_22
_atom_site_aniso_U_33
_atom_site_aniso_U_23
_atom_site_aniso_U_13
_atom_site_aniso_U_12
Zn 0.0305(2) 0.0230(2) 0.0249(2) 0.00047(19) 0.00678(15) -0.00047(19)
N1 0.0345(16) 0.0251(17) 0.0327(17) 0.0024(13) 0.0119(13) 0.0004(13)
N2 0.0349(16) 0.0265(16) 0.0309(17) 0.0006(13) 0.0086(13) 0.0028(14)
C1 0.0319(19) 0.029(2) 0.032(2) 0.0052(17) 0.0085(16) 0.0018(17)
C2 0.0344(19) 0.028(2) 0.0293(19) 0.0060(16) 0.0119(16) 0.0039(17)
C3 0.0332(18) 0.0202(18) 0.0255(17) 0.0061(14) 0.0065(15) 0.0003(15)
C4 0.0358(19) 0.0272(19) 0.0297(18) 0.0037(17) 0.0099(15) 0.0031(18)
C5 0.0311(19) 0.027(2) 0.043(2) 0.0068(18) 0.0074(16) 0.0007(17)
C6 0.043(2) 0.0243(19) 0.029(2) 0.0009(16) -0.0018(17) -0.0001(17)
C7 0.055(2) 0.028(2) 0.029(2) 0.0032(16) 0.0133(18) 0.0071(18)
C8 0.036(2) 0.031(2) 0.033(2) 0.0060(17) 0.0126(17) -0.0001(17)
C9 0.040(2) 0.028(2) 0.030(2) 0.0016(16) 0.0132(17) 0.0035(16)
C10 0.036(2) 0.0273(19) 0.029(2) -0.0013(16) 0.0103(16) 0.0007(16)
C11 0.0294(18) 0.029(2) 0.0239(17) 0.0028(15) 0.0109(14) 0.0006(15)
C12 0.038(2) 0.027(2) 0.0259(18) -0.0003(15) 0.0124(15) 0.0001(16)
C13 0.0349(19) 0.035(2) 0.0303(19) 0.0018(18) 0.0110(15) 0.0053(18)
C14 0.0300(18) 0.045(3) 0.0272(18) -0.0068(18) 0.0050(15) -0.0039(18)
C15 0.042(2) 0.028(2) 0.037(2) -0.0092(17) 0.0184(17) -0.0085(18)
C16 0.0361(19) 0.0251(19) 0.0336(19) 0.0000(16) 0.0147(16) 0.0011(16)
C17 0.050(2) 0.059(3) 0.033(2) -0.013(2) 0.0204(19) -0.005(2)
C18 0.034(2) 0.043(2) 0.049(2) -0.003(2) 0.0162(18) -0.0016(19)
C19 0.054(3) 0.033(2) 0.060(3) 0.016(2) 0.032(2) 0.007(2)
C20 0.058(3) 0.042(2) 0.043(2) 0.020(2) 0.025(2) 0.016(2)
C21 0.036(2) 0.037(2) 0.051(3) 0.006(2) 0.0070(19) 0.0064(18)
C22 0.057(3) 0.026(2) 0.056(3) -0.0067(19) 0.013(2) 0.008(2)

loop_
_atom_type_symbol
_atom_type_description
_atom_type_scat_dispersion_real
_atom_type_scat_dispersion_imag
_atom_type_scat_source
Zn Zn 0.2839 1.4301 'International Tables Vol C Tables 4.2.6.8 and 6.1.1.4'
N N 0.0061 0.0033 'International Tables Vol C Tables 4.2.6.8 and 6.1.1.4'
C C 0.0033 0.0016 'International Tables Vol C Tables 4.2.6.8 and 6.1.1.4'
H H 0.0000 0.0000 'International Tables Vol C Tables 4.2.6.8 and 6.1.1.4'

loop_
_geom_angle_atom_site_label_1
_geom_angle_atom_site_label_2
_geom_angle_atom_site_label_3
_geom_angle
C1 Zn C9 134.75(15)
C1 Zn N2 105.49(13)
C9 Zn N2 109.77(13)
C1 Zn N1 107.12(13)
C9 Zn N1 103.41(13)
N2 Zn N1 84.96(11)
C19 N1 C17 111.9(3)
C19 N1 C18 109.0(3)
C17 N1 C18 108.1(3)
C19 N1 Zn 102.4(2)
C17 N1 Zn 111.5(2)
C18 N1 Zn 113.8(2)
C21 N2 C20 110.6(3)
C21 N2 C22 108.3(3)
C20 N2 C22 110.3(3)
C21 N2 Zn 112.4(2)
C20 N2 Zn 104.2(2)
C22 N2 Zn 111.0(2)
C2 C1 Zn 171.4(3)
C1 C2 C3 177.3(4)
C4 C3 C8 117.9(3)
C4 C3 C2 122.1(3)
C8 C3 C2 120.0(3)
C5 C4 C3 120.8(3)
C5 C4 H4 119.6
C3 C4 H4 119.6
C4 C5 C6 120.4(3)
C4 C5 H5 119.8
C6 C5 H5 119.8
C7 C6 C5 119.8(4)
C7 C6 H6 120.1
C5 C6 H6 120.1
C6 C7 C8 120.6(4)
C6 C7 H7 119.7
C8 C7 H7 119.7
C7 C8 C3 120.6(3)
C7 C8 H8 119.7
C3 C8 H8 119.7
C10 C9 Zn 169.5(3)
C9 C10 C11 177.4(4)
C12 C11 C16 117.9(3)
C12 C11 C10 121.2(3)
C16 C11 C10 120.9(3)
C13 C12 C11 120.9(4)
C13 C12 H12 119.5
C11 C12 H12 119.5
C12 C13 C14 120.3(4)
C12 C13 H13 119.9
C14 C13 H13 119.9
C15 C14 C13 119.4(3)
C15 C14 H14 120.3
C13 C14 H14 120.3
C14 C15 C16 120.7(4)
C14 C15 H15 119.6
C16 C15 H15 119.6
C15 C16 C11 120.8(3)
C15 C16 H16 119.6
C11 C16 H16 119.6
N1 C17 H17A 109.5
N1 C17 H17B 109.5
H17A C17 H17B 109.5
N1 C17 H17C 109.5
H17A C17 H17C 109.5
H17B C17 H17C 109.5
N1 C18 H18A 109.5
N1 C18 H18B 109.5
H18A C18 H18B 109.5
N1 C18 H18C 109.5
H18A C18 H18C 109.5
H18B C18 H18C 109.5
N1 C19 C20 111.5(3)
N1 C19 H19A 109.3
C20 C19 H19A 109.3
N1 C19 H19B 109.3
C20 C19 H19B 109.3
H19A C19 H19B 108.0
N2 C20 C19 111.4(3)
N2 C20 H20A 109.3
C19 C20 H20A 109.3
N2 C20 H20B 109.3
C19 C20 H20B 109.3
H20A C20 H20B 108.0
N2 C21 H21A 109.5
N2 C21 H21B 109.5
H21A C21 H21B 109.5
N2 C21 H21C 109.5
H21A C21 H21C 109.5
H21B C21 H21C 109.5
N2 C22 H22A 109.5
N2 C22 H22B 109.5
H22A C22 H22B 109.5
N2 C22 H22C 109.5
H22A C22 H22C 109.5
H22B C22 H22C 109.5

loop_
_geom_bond_atom_site_label_1
_geom_bond_atom_site_label_2
_geom_bond_distance
Zn C1 1.942(4)
Zn C9 1.960(4)
Zn N2 2.155(3)
Zn N1 2.159(3)
N1 C19 1.474(5)
N1 C17 1.476(5)
N1 C18 1.477(5)
N2 C21 1.472(5)
N2 C20 1.476(5)
N2 C22 1.478(5)
C1 C2 1.220(5)
C2 C3 1.438(5)
C3 C4 1.390(5)
C3 C8 1.408(5)
C4 C5 1.378(5)
C4 H4 0.950
C5 C6 1.384(5)
C5 H5 0.950
C6 C7 1.365(5)
C6 H6 0.950
C7 C8 1.379(5)
C7 H7 0.950
C8 H8 0.950
C9 C10 1.210(5)
C10 C11 1.437(5)
C11 C12 1.396(5)
C11 C16 1.397(5)
C12 C13 1.381(5)
C12 H12 0.950
C13 C14 1.389(5)
C13 H13 0.950
C14 C15 1.371(5)
C14 H14 0.950
C15 C16 1.382(5)
C15 H15 0.950
C16 H16 0.950
C17 H17A 0.980
C17 H17B 0.980
C17 H17C 0.980
C18 H18A 0.980
C18 H18B 0.980
C18 H18C 0.980
C19 C20 1.497(6)
C19 H19A 0.990
C19 H19B 0.990
C20 H20A 0.990
C20 H20B 0.990
C21 H21A 0.980
C21 H21B 0.980
C21 H21C 0.980
C22 H22A 0.980
C22 H22B 0.980
C22 H22C 0.980
